data_7134845
loop_
_publ_author_name
'Basak, Soumya Jyoti'
'Dash, Jyotirmayee'

_publ_section_title
;
 KOtBu-Mediated Annulation for the Pot-Economical Synthesis of
 Quinazolinobenzoxazepines
;
_journal_name_full 'Chemical Communications'
_journal_paper_doi 10.1039/D5CC02401C
_journal_year 2025
_chemical_formula_moiety 'C20 H14 N2 O2'
_chemical_formula_sum 'C20 H14 N2 O2'
_chemical_formula_weight 314.33
_space_group_crystal_system orthorhombic
_space_group_IT_number 33
_space_group_name_Hall 'P 2c -2n'
_space_group_name_H-M_alt 'P n a 21'
_atom_sites_solution_hydrogens geom
_atom_sites_solution_primary iterative
_audit_creation_date 2024-12-27
_audit_creation_method
;
Olex2 1.5
(compiled 2022.04.07 svn.rca3783a0 for OlexSys, GUI svn.r6498)
;
_audit_update_record
;
2025-01-02 deposited with the CCDC.	2025-07-17 downloaded from the CCDC.
;
_cell_angle_alpha 90
_cell_angle_beta 90
_cell_angle_gamma 90
_cell_formula_units_Z 4
_cell_length_a 15.052(3)
_cell_length_b 22.635(5)
_cell_length_c 4.2116(8)
_cell_measurement_reflns_used 2718
_cell_measurement_temperature 160.01
_cell_measurement_theta_max 25.08
_cell_measurement_theta_min 2.25
_cell_volume 1434.9(5)
_computing_cell_refinement 'SAINT V8.40B (?, 2016)'
_computing_data_reduction 'SAINT V8.40B (?, 2016)'
_computing_molecular_graphics 'Olex2 1.5 (Dolomanov et al., 2009)'
_computing_publication_material 'Olex2 1.5 (Dolomanov et al., 2009)'
_computing_structure_refinement 'olex2.refine 1.5 (Bourhis et al., 2015)'
_computing_structure_solution 'olex2.solve 1.5 (Bourhis et al., 2015)'
_diffrn_ambient_temperature 160.01
_diffrn_detector 'CCD area detector'
_diffrn_detector_area_resol_mean 5.6
_diffrn_detector_type 'Bruker SMART CCD 6000 area detector'
_diffrn_measured_fraction_theta_full 0.998
_diffrn_measured_fraction_theta_max 0.997
_diffrn_measurement_device 'three-circle diffractometer'
_diffrn_measurement_device_type 'Bruker SMART CCD 6000 area detector'
_diffrn_measurement_method '\w scans'
_diffrn_radiation_monochromator graphite
_diffrn_radiation_probe x-ray
_diffrn_radiation_type MoK\a
_diffrn_radiation_wavelength 0.71073
_diffrn_reflns_av_R_equivalents 0.1281
_diffrn_reflns_av_unetI/netI 0.0823
_diffrn_reflns_Laue_measured_fraction_full 0.998
_diffrn_reflns_Laue_measured_fraction_max 0.997
_diffrn_reflns_limit_h_max 18
_diffrn_reflns_limit_h_min -18
_diffrn_reflns_limit_k_max 27
_diffrn_reflns_limit_k_min -27
_diffrn_reflns_limit_l_max 4
_diffrn_reflns_limit_l_min -5
_diffrn_reflns_number 13575
_diffrn_reflns_point_group_measured_fraction_full 0.904
_diffrn_reflns_point_group_measured_fraction_max 0.898
_diffrn_reflns_theta_full 25.242
_diffrn_reflns_theta_max 25.381
_diffrn_reflns_theta_min 2.251
_diffrn_source 'sealed X-ray tube'
_diffrn_source_current 1.0
_diffrn_source_power 0.05
_diffrn_source_target Mo
_diffrn_source_voltage 50.0
_diffrn_standards_number 0
_exptl_absorpt_coefficient_mu 0.096
_exptl_absorpt_correction_T_max 0.7452
_exptl_absorpt_correction_T_min 0.5304
_exptl_absorpt_correction_type none
_exptl_absorpt_process_details
;
SADABS-2016/2 (Bruker,2016/2) was used for absorption correction.
wR2(int) was 0.1461 before and 0.1064 after correction.
The Ratio of minimum to maximum transmission is 0.7118.
The \l/2 correction factor is Not present.
;
_exptl_crystal_colour 'clear whiteish white'
_exptl_crystal_colour_lustre clear
_exptl_crystal_colour_modifier whiteish
_exptl_crystal_colour_primary white
_exptl_crystal_density_diffrn 1.455
_exptl_crystal_description needle
_exptl_crystal_F_000 656
_exptl_crystal_preparation 'Slow evaporation of Isoprpanol'
_exptl_crystal_recrystallization_method 'Slow evaporation'
_exptl_crystal_size_max 0.07
_exptl_crystal_size_mid 0.02
_exptl_crystal_size_min 0.01
_refine_diff_density_max 0.343
_refine_diff_density_min -0.336
_refine_diff_density_rms 0.087
_refine_ls_abs_structure_details
;
 Flack x determined using 469 quotients [(I+)-(I-)]/[(I+)+(I-)]
 (Parsons, Flack and Wagner, Acta Cryst. B69 (2013) 249-259).
;
_refine_ls_abs_structure_Flack 1.2(10)
_refine_ls_extinction_method none
_refine_ls_goodness_of_fit_ref 1.167
_refine_ls_hydrogen_treatment constr
_refine_ls_matrix_type full
_refine_ls_number_parameters 217
_refine_ls_number_reflns 2357
_refine_ls_number_restraints 1
_refine_ls_restrained_S_all 1.166
_refine_ls_R_factor_all 0.1261
_refine_ls_R_factor_gt 0.0702
_refine_ls_shift/su_max 0.000
_refine_ls_shift/su_mean 0.000
_refine_ls_structure_factor_coef Fsqd
_refine_ls_weighting_details 'w=1/[\s^2^(Fo^2^)+(0.1025P)^2^+0.6704P] where P=(Fo^2^+2Fc^2^)/3'
_refine_ls_weighting_scheme calc
_refine_ls_wR_factor_gt 0.1627
_refine_ls_wR_factor_ref 0.2181
_reflns_Friedel_coverage 0.569
_reflns_Friedel_fraction_full 0.777
_reflns_Friedel_fraction_max 0.765
_reflns_number_gt 1561
_reflns_number_total 2357
_reflns_threshold_expression 'I > 2\s(I)'
_cod_data_source_file d5cc02401c2.cif
_cod_data_source_block mo_jd281024_0ma_a
_cod_database_code 7134845
_shelx_shelxl_version_number 2019/1
_shelx_space_group_comment
;
The symmetry employed for this shelxl refinement is uniquely defined
by the following loop, which should always be used as a source of
symmetry information in preference to the above space-group names.
They are only intended as comments.
;
_olex2_refinement_description
;
1. Fixed Uiso
 At 1.2 times of:
  All C(H) groups, All C(H,H) groups
2.a Secondary CH2 refined with riding coordinates:
 C20(H20a,H20b), C19(H19a,H19b)
2.b Aromatic/amide H refined with riding coordinates:
 C15(H15), C1(H1), C2(H2), C11(H11), C12(H12), C16(H16), C18(H18), C4(H4),
 C3(H3), C17(H17)
;
_olex2_submission_special_instructions 'No special instructions were received'

loop_
_space_group_symop_operation_xyz
'x, y, z'
'-x, -y, z+1/2'
'x+1/2, -y+1/2, z'
'-x+1/2, y+1/2, z+1/2'

loop_
_atom_site_label
_atom_site_type_symbol
_atom_site_fract_x
_atom_site_fract_y
_atom_site_fract_z
_atom_site_U_iso_or_equiv
_atom_site_adp_type
_atom_site_occupancy
_atom_site_site_symmetry_order
_atom_site_calc_flag
_atom_site_refinement_flags_posn
_atom_site_refinement_flags_adp
_atom_site_refinement_flags_occupancy
_atom_site_disorder_assembly
_atom_site_disorder_group
O001 O 0.5075(3) 0.6595(2) 0.3309(12) 0.0381(12) Uani 1 1 d . . . . .
O002 O 0.3818(3) 0.48996(19) 0.4453(15) 0.0449(13) Uani 1 1 d . . . . .
N003 N 0.3709(3) 0.5892(2) 0.5332(13) 0.0320(14) Uani 1 1 d . . . . .
N004 N 0.2482(3) 0.6457(2) 0.3550(15) 0.0354(14) Uani 1 1 d . . . . .
C005 C 0.3262(4) 0.6422(3) 0.4867(17) 0.0306(15) Uani 1 1 d . . . . .
C006 C 0.4621(4) 0.7041(3) 0.4887(19) 0.0331(15) Uani 1 1 d . . . . .
C007 C 0.2533(4) 0.5396(3) 0.2520(18) 0.0326(16) Uani 1 1 d . . . . .
C008 C 0.3388(4) 0.5359(3) 0.4126(17) 0.0331(16) Uani 1 1 d . . . . .
C009 C 0.2095(4) 0.5942(3) 0.2456(19) 0.0341(16) Uani 1 1 d . . . . .
C00A C 0.3300(4) 0.7469(3) 0.7181(17) 0.0323(15) Uani 1 1 d . . . . .
C00B C 0.3773(4) 0.8005(3) 0.7680(18) 0.0352(17) Uani 1 1 d . . . . .
C00C C 0.2402(4) 0.7453(3) 0.822(2) 0.0373(17) Uani 1 1 d . . . . .
H00C H 0.206561 0.710224 0.792906 0.045 Uiso 1 1 calc R U . . .
C00D C 0.3744(4) 0.6976(3) 0.5721(16) 0.0315(17) Uani 1 1 d . . . . .
C00E C 0.2135(4) 0.4898(3) 0.1192(18) 0.0389(18) Uani 1 1 d . . . . .
H00E H 0.243965 0.453020 0.121343 0.047 Uiso 1 1 calc R U . . .
C00F C 0.4534(4) 0.5888(3) 0.716(2) 0.0361(16) Uani 1 1 d . . . . .
H00A H 0.464539 0.548363 0.796816 0.043 Uiso 1 1 calc R U . . .
H00B H 0.447126 0.615389 0.901275 0.043 Uiso 1 1 calc R U . . .
C00G C 0.1307(4) 0.4936(3) -0.014(2) 0.0416(18) Uani 1 1 d . . . . .
H00G H 0.103860 0.459760 -0.106437 0.050 Uiso 1 1 calc R U . . .
C00H C 0.5084(4) 0.7573(3) 0.5298(19) 0.0363(17) Uani 1 1 d . . . . .
H00H H 0.568762 0.760567 0.465882 0.044 Uiso 1 1 calc R U . . .
C00I C 0.4661(4) 0.8041(3) 0.662(2) 0.0397(18) Uani 1 1 d . . . . .
H00I H 0.497173 0.840384 0.683119 0.048 Uiso 1 1 calc R U . . .
C00J C 0.2013(5) 0.7924(3) 0.963(2) 0.0429(18) Uani 1 1 d . . . . .
H00J H 0.140822 0.790022 1.026182 0.051 Uiso 1 1 calc R U . . .
C00K C 0.3355(5) 0.8484(3) 0.9142(19) 0.0412(19) Uani 1 1 d . . . . .
H00K H 0.367877 0.884024 0.943774 0.049 Uiso 1 1 calc R U . . .
C00L C 0.5312(4) 0.6083(3) 0.519(2) 0.0400(18) Uani 1 1 d . . . . .
H00D H 0.581665 0.618256 0.660266 0.048 Uiso 1 1 calc R U . . .
H00F H 0.549928 0.575708 0.377881 0.048 Uiso 1 1 calc R U . . .
C00M C 0.1242(4) 0.5969(3) 0.1111(19) 0.0412(19) Uani 1 1 d . . . . .
H00M H 0.092935 0.633336 0.107286 0.049 Uiso 1 1 calc R U . . .
C00N C 0.0863(4) 0.5475(3) -0.014(2) 0.0452(19) Uani 1 1 d . . . . .
H00N H 0.028367 0.549889 -0.102402 0.054 Uiso 1 1 calc R U . . .
C00O C 0.2494(5) 0.8454(3) 1.016(2) 0.047(2) Uani 1 1 d . . . . .
H00O H 0.222383 0.878042 1.120140 0.056 Uiso 1 1 calc R U . . .

loop_
_atom_site_aniso_label
_atom_site_aniso_U_11
_atom_site_aniso_U_22
_atom_site_aniso_U_33
_atom_site_aniso_U_23
_atom_site_aniso_U_13
_atom_site_aniso_U_12
O001 0.035(2) 0.037(2) 0.042(3) -0.002(2) -0.002(2) 0.001(2)
O002 0.036(2) 0.040(3) 0.059(4) -0.002(3) -0.004(3) 0.006(2)
N003 0.028(3) 0.033(3) 0.035(4) -0.002(3) -0.004(3) 0.001(2)
N004 0.030(3) 0.037(3) 0.039(4) 0.001(3) -0.002(2) -0.003(2)
C005 0.030(3) 0.029(3) 0.032(4) -0.001(3) 0.002(3) 0.001(3)
C006 0.028(3) 0.033(3) 0.038(4) -0.003(3) -0.001(3) 0.005(3)
C007 0.027(3) 0.035(4) 0.036(4) -0.001(3) 0.002(3) -0.001(3)
C008 0.028(3) 0.030(4) 0.041(5) 0.001(3) 0.001(3) -0.002(3)
C009 0.029(3) 0.036(4) 0.038(4) 0.000(3) -0.003(3) -0.005(3)
C00A 0.034(3) 0.030(3) 0.032(4) 0.003(3) -0.002(3) 0.005(3)
C00B 0.037(4) 0.033(4) 0.036(4) 0.003(3) -0.003(3) 0.005(3)
C00C 0.037(4) 0.034(4) 0.041(4) -0.001(3) -0.001(3) 0.005(3)
C00D 0.028(3) 0.031(3) 0.035(4) -0.001(3) 0.000(3) 0.001(3)
C00E 0.038(4) 0.037(4) 0.042(5) -0.005(3) 0.007(3) -0.007(3)
C00F 0.032(3) 0.038(3) 0.039(4) -0.001(4) -0.006(3) 0.002(3)
C00G 0.036(4) 0.040(4) 0.049(5) -0.004(4) -0.002(4) -0.008(3)
C00H 0.032(4) 0.036(4) 0.040(5) 0.001(3) 0.003(3) 0.000(3)
C00I 0.039(4) 0.031(3) 0.049(5) 0.001(3) -0.006(3) -0.003(3)
C00J 0.039(4) 0.043(4) 0.047(5) 0.004(4) 0.007(4) 0.008(3)
C00K 0.043(4) 0.031(4) 0.049(5) -0.006(3) -0.007(4) 0.005(3)
C00L 0.032(3) 0.040(4) 0.048(5) -0.001(4) -0.003(3) 0.008(3)
C00M 0.034(4) 0.039(4) 0.051(5) 0.003(3) -0.004(3) -0.002(3)
C00N 0.034(4) 0.048(4) 0.054(5) 0.003(4) -0.008(4) -0.004(3)
C00O 0.053(4) 0.039(4) 0.049(5) -0.005(4) 0.004(4) 0.014(3)

loop_
_atom_type_symbol
_atom_type_description
_atom_type_scat_dispersion_real
_atom_type_scat_dispersion_imag
_atom_type_scat_source
C C 0.0033 0.0016 'International Tables Vol C Tables 4.2.6.8 and 6.1.1.4'
H H 0.0000 0.0000 'International Tables Vol C Tables 4.2.6.8 and 6.1.1.4'
N N 0.0061 0.0033 'International Tables Vol C Tables 4.2.6.8 and 6.1.1.4'
O O 0.0106 0.0060 'International Tables Vol C Tables 4.2.6.8 and 6.1.1.4'

loop_
_geom_angle_atom_site_label_1
_geom_angle_atom_site_label_2
_geom_angle_atom_site_label_3
_geom_angle
_geom_angle_site_symmetry_1
_geom_angle_site_symmetry_3
_geom_angle_publ_flag
C006 O001 C00L 116.1(6) . . ?
C005 N003 C008 121.9(5) . . ?
C005 N003 C00F 119.4(5) . . ?
C008 N003 C00F 118.8(5) . . ?
C005 N004 C009 118.1(5) . . ?
N003 C005 C00D 117.1(5) . . ?
N004 C005 N003 123.2(5) . . ?
N004 C005 C00D 119.5(5) . . ?
O001 C006 C00H 116.1(5) . . ?
C00D C006 O001 121.1(5) . . ?
C00D C006 C00H 122.6(6) . . ?
C009 C007 C008 118.4(6) . . ?
C00E C007 C008 121.3(6) . . ?
C00E C007 C009 120.2(6) . . ?
O002 C008 N003 120.4(6) . . ?
O002 C008 C007 124.3(6) . . ?
N003 C008 C007 115.3(5) . . ?
N004 C009 C007 122.7(5) . . ?
N004 C009 C00M 118.8(6) . . ?
C007 C009 C00M 118.5(6) . . ?
C00B C00A C00D 119.5(6) . . ?
C00C C00A C00B 116.8(6) . . ?
C00C C00A C00D 123.7(6) . . ?
C00I C00B C00A 118.4(6) . . ?
C00K C00B C00A 120.2(6) . . ?
C00K C00B C00I 121.4(6) . . ?
C00A C00C H00C 119.1 . . ?
C00J C00C C00A 121.8(6) . . ?
C00J C00C H00C 119.1 . . ?
C006 C00D C005 119.8(6) . . ?
C006 C00D C00A 118.2(5) . . ?
C00A C00D C005 121.9(5) . . ?
C007 C00E H00E 119.9 . . ?
C00G C00E C007 120.3(6) . . ?
C00G C00E H00E 119.9 . . ?
N003 C00F H00A 109.3 . . ?
N003 C00F H00B 109.3 . . ?
N003 C00F C00L 111.7(6) . . ?
H00A C00F H00B 107.9 . . ?
C00L C00F H00A 109.3 . . ?
C00L C00F H00B 109.3 . . ?
C00E C00G H00G 120.2 . . ?
C00E C00G C00N 119.5(7) . . ?
C00N C00G H00G 120.2 . . ?
C006 C00H H00H 120.4 . . ?
C00I C00H C006 119.2(6) . . ?
C00I C00H H00H 120.4 . . ?
C00B C00I H00I 119.0 . . ?
C00H C00I C00B 122.1(6) . . ?
C00H C00I H00I 119.0 . . ?
C00C C00J H00J 119.5 . . ?
C00C C00J C00O 121.0(7) . . ?
C00O C00J H00J 119.5 . . ?
C00B C00K H00K 119.1 . . ?
C00O C00K C00B 121.8(6) . . ?
C00O C00K H00K 119.1 . . ?
O001 C00L C00F 110.3(5) . . ?
O001 C00L H00D 109.6 . . ?
O001 C00L H00F 109.6 . . ?
C00F C00L H00D 109.6 . . ?
C00F C00L H00F 109.6 . . ?
H00D C00L H00F 108.1 . . ?
C009 C00M H00M 119.9 . . ?
C00N C00M C009 120.2(7) . . ?
C00N C00M H00M 119.9 . . ?
C00G C00N H00N 119.4 . . ?
C00M C00N C00G 121.3(7) . . ?
C00M C00N H00N 119.4 . . ?
C00J C00O H00O 120.8 . . ?
C00K C00O C00J 118.4(7) . . ?
C00K C00O H00O 120.8 . . ?

loop_
_geom_bond_atom_site_label_1
_geom_bond_atom_site_label_2
_geom_bond_distance
_geom_bond_site_symmetry_2
_geom_bond_publ_flag
O001 C006 1.390(8) . ?
O001 C00L 1.448(8) . ?
O002 C008 1.234(7) . ?
N003 C005 1.391(7) . ?
N003 C008 1.394(8) . ?
N003 C00F 1.462(8) . ?
N004 C005 1.302(8) . ?
N004 C009 1.382(8) . ?
C005 C00D 1.492(8) . ?
C006 C00D 1.374(8) . ?
C006 C00H 1.402(8) . ?
C007 C008 1.455(9) . ?
C007 C009 1.400(8) . ?
C007 C00E 1.394(9) . ?
C009 C00M 1.405(9) . ?
C00A C00B 1.423(8) . ?
C00A C00C 1.422(9) . ?
C00A C00D 1.439(9) . ?
C00B C00I 1.413(9) . ?
C00B C00K 1.396(9) . ?
C00C H00C 0.9500 . ?
C00C C00J 1.352(9) . ?
C00E H00E 0.9500 . ?
C00E C00G 1.370(10) . ?
C00F H00A 0.9900 . ?
C00F H00B 0.9900 . ?
C00F C00L 1.500(10) . ?
C00G H00G 0.9500 . ?
C00G C00N 1.391(9) . ?
C00H H00H 0.9500 . ?
C00H C00I 1.353(9) . ?
C00I H00I 0.9500 . ?
C00J H00J 0.9500 . ?
C00J C00O 1.419(10) . ?
C00K H00K 0.9500 . ?
C00K C00O 1.368(9) . ?
C00L H00D 0.9900 . ?
C00L H00F 0.9900 . ?
C00M H00M 0.9500 . ?
C00M C00N 1.361(9) . ?
C00N H00N 0.9500 . ?
C00O H00O 0.9500 . ?

loop_
_geom_torsion_atom_site_label_1
_geom_torsion_atom_site_label_2
_geom_torsion_atom_site_label_3
_geom_torsion_atom_site_label_4
_geom_torsion
_geom_torsion_site_symmetry_1
_geom_torsion_site_symmetry_2
_geom_torsion_site_symmetry_3
_geom_torsion_site_symmetry_4
_geom_torsion_publ_flag
O001 C006 C00D C005 -1.3(10) . . . . ?
O001 C006 C00D C00A -176.3(6) . . . . ?
O001 C006 C00H C00I 175.4(7) . . . . ?
N003 C005 C00D C006 43.4(9) . . . . ?
N003 C005 C00D C00A -141.8(7) . . . . ?
N003 C00F C00L O001 43.6(8) . . . . ?
N004 C005 C00D C006 -132.2(7) . . . . ?
N004 C005 C00D C00A 42.7(10) . . . . ?
N004 C009 C00M C00N 176.6(7) . . . . ?
C005 N003 C008 O002 176.7(6) . . . . ?
C005 N003 C008 C007 -3.4(9) . . . . ?
C005 N003 C00F C00L -80.3(7) . . . . ?
C005 N004 C009 C007 -4.4(10) . . . . ?
C005 N004 C009 C00M 178.2(7) . . . . ?
C006 O001 C00L C00F 46.0(8) . . . . ?
C006 C00H C00I C00B 1.9(11) . . . . ?
C007 C009 C00M C00N -1.0(11) . . . . ?
C007 C00E C00G C00N -0.6(12) . . . . ?
C008 N003 C005 N004 6.5(10) . . . . ?
C008 N003 C005 C00D -168.8(6) . . . . ?
C008 N003 C00F C00L 100.3(7) . . . . ?
C008 C007 C009 N004 7.1(11) . . . . ?
C008 C007 C009 C00M -175.4(7) . . . . ?
C008 C007 C00E C00G 176.1(7) . . . . ?
C009 N004 C005 N003 -2.5(10) . . . . ?
C009 N004 C005 C00D 172.7(6) . . . . ?
C009 C007 C008 O002 176.9(7) . . . . ?
C009 C007 C008 N003 -3.0(9) . . . . ?
C009 C007 C00E C00G -1.0(11) . . . . ?
C009 C00M C00N C00G -0.6(13) . . . . ?
C00A C00B C00I C00H -3.5(11) . . . . ?
C00A C00B C00K C00O 0.6(12) . . . . ?
C00A C00C C00J C00O -1.0(13) . . . . ?
C00B C00A C00C C00J 0.0(11) . . . . ?
C00B C00A C00D C005 -174.3(6) . . . . ?
C00B C00A C00D C006 0.7(10) . . . . ?
C00B C00K C00O C00J -1.7(12) . . . . ?
C00C C00A C00B C00I -178.7(7) . . . . ?
C00C C00A C00B C00K 0.2(10) . . . . ?
C00C C00A C00D C005 6.7(10) . . . . ?
C00C C00A C00D C006 -178.4(6) . . . . ?
C00C C00J C00O C00K 1.8(12) . . . . ?
C00D C006 C00H C00I 1.2(11) . . . . ?
C00D C00A C00B C00I 2.1(10) . . . . ?
C00D C00A C00B C00K -178.9(7) . . . . ?
C00D C00A C00C C00J 179.1(8) . . . . ?
C00E C007 C008 O002 -0.3(11) . . . . ?
C00E C007 C008 N003 179.8(6) . . . . ?
C00E C007 C009 N004 -175.7(7) . . . . ?
C00E C007 C009 C00M 1.7(11) . . . . ?
C00E C00G C00N C00M 1.4(13) . . . . ?
C00F N003 C005 N004 -172.9(7) . . . . ?
C00F N003 C005 C00D 11.8(9) . . . . ?
C00F N003 C008 O002 -3.9(10) . . . . ?
C00F N003 C008 C007 176.0(6) . . . . ?
C00H C006 C00D C005 172.7(7) . . . . ?
C00H C006 C00D C00A -2.4(11) . . . . ?
C00I C00B C00K C00O 179.6(7) . . . . ?
C00K C00B C00I C00H 177.6(8) . . . . ?
C00L O001 C006 C00D -73.6(8) . . . . ?
C00L O001 C006 C00H 112.1(7) . . . . ?
